data_4323103
loop_
_publ_author_name
'Kurt D. Benkstein'
'Joseph T. Hupp'
'Charlotte L. Stern'

_publ_contact_author
;
    Joseph T. Hupp
Department of Chemistry
Northwestern University
 2145 Sheridan Road
Evanston, IL 60208
;
_publ_contact_author_email ' jthupp@chem.nwu.edu '
_publ_contact_author_fax ' (847) 491-7713 '
_publ_contact_author_phone '(847) 491-3504 '
_publ_section_title
;
 Synthesis and Characterization of Molecular Rectangles Based upon Rhenium
 Thiolate Dimers
;
_journal_name_full 'Inorganic Chemistry'
_journal_page_first 5404
_journal_page_last 5405
_journal_paper_doi 10.1021/ic980513v
_journal_volume 37
_journal_year 1998
_chemical_formula_moiety 'C44 H44 N4 O12 S4 Re4 '
_chemical_formula_sum 'C44 H44 N4 O12 Re4 S4'
_chemical_formula_weight 1693.92
_space_group_IT_number 14
_symmetry_cell_setting monoclinic
_symmetry_Int_Tables_number 14
_symmetry_space_group_name_Hall '-P 2yn'
_symmetry_space_group_name_H-M 'P 1 21/n 1'
_audit_creation_date 1998-04-29
_audit_creation_method 'by teXsan v1.7'
_cell_angle_alpha 90
_cell_angle_beta 92.92(2)
_cell_angle_gamma 90
_cell_formula_units_Z 2
_cell_length_a 9.332(3)
_cell_length_b 17.644(4)
_cell_length_c 15.695(3)
_cell_measurement_reflns_used 25
_cell_measurement_temperature 153.2
_cell_measurement_theta_max 11.3
_cell_measurement_theta_min 9.0
_cell_volume 2580.9(11)
_computing_cell_refinement 'MSC/AFC Diffractometer Control'
_computing_data_collection 'MSC/AFC Diffractometer Control'
_computing_data_reduction 'teXsan (MSC, 1995)'
_computing_publication_material 'teXsan (MSC, 1995)'
_computing_structure_refinement 'teXsan (MSC, 1995)'
_computing_structure_solution
;
SHELXS86 (Sheldrick, 1985)
;
_diffrn_ambient_temperature 153.2
_diffrn_measurement_device CAD4
_diffrn_measurement_method \w-\q
_diffrn_orient_matrix_UB_11 0.00271
_diffrn_orient_matrix_UB_12 0.04817
_diffrn_orient_matrix_UB_13 0.03362
_diffrn_orient_matrix_UB_21 -0.00546
_diffrn_orient_matrix_UB_22 -0.02974
_diffrn_orient_matrix_UB_23 0.05397
_diffrn_orient_matrix_UB_31 0.10713
_diffrn_orient_matrix_UB_32 -0.00268
_diffrn_orient_matrix_UB_33 0.00516
_diffrn_radiation_detector 'scintillation counter'
_diffrn_radiation_monochromator graphite
_diffrn_radiation_source 'X-ray tube'
_diffrn_radiation_type 'Mo K\a'
_diffrn_radiation_wavelength 0.7107
_diffrn_reflns_av_R_equivalents 0.03645
_diffrn_reflns_limit_h_max 11
_diffrn_reflns_limit_h_min 0
_diffrn_reflns_limit_k_max 0
_diffrn_reflns_limit_k_min -20
_diffrn_reflns_limit_l_max 18
_diffrn_reflns_limit_l_min -18
_diffrn_reflns_number 5013
_diffrn_reflns_reduction_process 'Lp corrections applied'
_diffrn_reflns_theta_max 24.97
_diffrn_reflns_theta_min 1.30
_diffrn_standards_decay_% 0.00
_diffrn_standards_interval_count 90
_diffrn_standards_number 3
_exptl_absorpt_coefficient_mu 9.577
_exptl_absorpt_correction_T_max 0.596
_exptl_absorpt_correction_T_min 0.539
_exptl_absorpt_correction_type analytical
_exptl_crystal_colour yellow
_exptl_crystal_density_diffrn 2.180
_exptl_crystal_density_meas ?
_exptl_crystal_description columnar
_exptl_crystal_F_000 1592.00
_exptl_crystal_size_max 0.51
_exptl_crystal_size_mid 0.06
_exptl_crystal_size_min 0.06
_refine_diff_density_max 1.46
_refine_diff_density_min -1.23
_refine_ls_extinction_coef 0.000000017
_refine_ls_extinction_expression 'equ(3) Acta Cryst.(1968) A24, p213.'
_refine_ls_extinction_method 'Zachariasen (1967)'
_refine_ls_goodness_of_fit_obs 1.646
_refine_ls_hydrogen_treatment noref
_refine_ls_matrix_type full
_refine_ls_number_constraints 1
_refine_ls_number_parameters 318
_refine_ls_number_reflns 3045
_refine_ls_number_restraints 0
_refine_ls_R_factor_obs 0.0391
_refine_ls_shift/esd_max 0.0610
_refine_ls_shift/esd_mean 0.0000
_refine_ls_structure_factor_coef F
_refine_ls_weighting_details 'w = 1/[\s^2^(Fo)]'
_refine_ls_weighting_scheme calc
_refine_ls_wR_factor_obs 0.0328
_reflns_number_observed 3045
_reflns_number_total 4735
_reflns_observed_criterion >3.00\s(I)
_cod_data_source_file ic980513v_1.cif
_cod_data_source_block Rectangle1
_cod_depositor_comments
;
The following automatic conversions were performed:

'_exptl_crystal_density_meas' value 'not measured' was changed to '?'
- the value is perceived as not measured.

Automatic conversion script
Id: cif_fix_values 3008 2015-01-20 13:52:24Z robertas 

The following automatic conversions were performed:

'_refine_ls_weighting_scheme' value 'w = 1/[\s^2^(Fo)]' was changed
to 'calc'. New tag '_refine_ls_weighting_details' was created. The
value of the new tag was set to 'w = 1/[\s^2^(Fo)]'.

Automatic conversion script
Id: cif_fix_values 3143 2015-03-26 13:38:13Z robertas 
;
_cod_original_cell_volume 2581(1)
_cod_original_sg_symbol_H-M 'P 21/n '
_cod_original_formula_sum 'C44 H44 N4 O12 S4 Re4 '
_cod_database_code 4323103

loop_
_symmetry_equiv_pos_as_xyz
'   +x,   +y,   +z'
1/2-x,1/2+y,1/2-z
'   -x,   -y,   -z'
1/2+x,1/2-y,1/2+z

loop_
_atom_site_aniso_label
_atom_site_aniso_U_11
_atom_site_aniso_U_22
_atom_site_aniso_U_33
_atom_site_aniso_U_12
_atom_site_aniso_U_13
_atom_site_aniso_U_23
Re(1) 0.0320(3) 0.0252(3) 0.0271(3) -0.0030(3) 0.0093(2) -0.0094(2)
Re(2) 0.0296(3) 0.0436(4) 0.0341(3) 0.0123(3) -0.0034(2) -0.0195(3)
S(1) 0.066(3) 0.024(2) 0.032(2) 0.013(2) 0.010(2) -0.002(1)
S(2) 0.033(2) 0.027(2) 0.025(2) 0.002(1) 0.006(1) -0.002(1)
O(1) 0.07(1) 0.05(1) 0.05(1) -0.03(1) 0.02(1) -0.01(1)
O(2) 0.06(1) 0.11(1) 0.06(1) 0.01(1) -0.03(1) -0.01(1)
O(3) 0.06(1) 0.06(1) 0.04(1) 0.01(1) 0.01(1) -0.03(1)
O(4) 0.11(1) 0.09(1) 0.09(1) 0.06(1) -0.05(1) -0.04(1)
O(5) 0.04(1) 0.10(1) 0.11(1) -0.03(1) 0.02(1) -0.04(1)
O(6) 0.05(1) 0.08(1) 0.05(1) 0.02(1) 0.00(1) -0.04(1)
N(1) 0.02(1) 0.03(1) 0.03(1) -0.01(1) 0.005(4) -0.005(4)
N(2) 0.02(1) 0.04(1) 0.03(1) 0.01(1) -0.01(1) -0.01(1)
C(1) 0.05(1) 0.04(1) 0.04(1) 0.00(1) 0.02(1) -0.02(1)
C(2) 0.05(1) 0.06(1) 0.04(1) -0.01(1) 0.01(1) -0.02(1)
C(3) 0.02(1) 0.04(1) 0.03(1) -0.01(1) 0.00(1) -0.01(1)
C(4) 0.07(1) 0.05(1) 0.05(1) 0.03(1) 0.00(1) -0.02(1)
C(5) 0.02(1) 0.06(1) 0.07(1) 0.00(1) 0.00(1) -0.04(1)
C(6) 0.02(1) 0.09(1) 0.04(1) 0.00(1) -0.01(1) -0.02(1)
C(7) 0.15(2) 0.02(1) 0.08(1) 0.04(1) 0.04(1) 0.01(1)
C(8a) 0.03(2) 0.03(2) 0.08(3) -0.01(1) 0.01(2) -0.01(2)
C(8b) 0.06(3) 0.03(2) 0.06(2) 0.01(1) -0.01(2) 0.00(1)
C(9) 0.08(1) 0.05(1) 0.10(1) -0.01(1) 0.03(1) -0.01(1)
C(10) 0.05(1) 0.04(1) 0.03(1) 0.00(1) 0.01(1) 0.00(1)
C(11) 0.09(1) 0.09(1) 0.03(1) 0.01(1) 0.01(1) 0.02(1)
C(12) 0.13(2) 0.06(1) 0.04(1) 0.01(1) 0.03(1) 0.01(1)
C(13) 0.03(1) 0.03(1) 0.03(1) 0.01(1) 0.00(1) 0.00(1)
C(14) 0.03(1) 0.02(1) 0.03(1) 0.01(1) 0.00(1) 0.01(1)
C(15) 0.01(1) 0.03(1) 0.03(1) 0.00(1) -0.01(1) 0.00(1)
C(16) 0.10(1) 0.03(1) 0.02(1) 0.00(1) 0.03(1) 0.00(1)
C(17) 0.09(1) 0.01(1) 0.04(1) 0.01(1) 0.04(1) 0.00(1)
C(18) 0.07(1) 0.04(1) 0.03(1) -0.02(1) 0.02(1) 0.00(1)
C(19) 0.07(1) 0.02(1) 0.04(1) 0.00(1) 0.02(1) 0.00(1)
C(20) 0.02(1) 0.03(1) 0.02(1) 0.00(1) -0.01(1) -0.01(1)
C(21) 0.12(1) 0.04(1) 0.02(1) 0.04(1) 0.02(1) 0.00(1)
C(22) 0.12(2) 0.05(1) 0.04(1) 0.04(1) -0.02(1) 0.00(1)

loop_
_atom_site_label
_atom_site_fract_x
_atom_site_fract_y
_atom_site_fract_z
_atom_site_U_iso_or_equiv
_atom_site_occupancy
_atom_site_refinement_flags
_atom_site_thermal_displace_type
_atom_site_calc_flag
_atom_site_calc_attached_atom
Re(1) 0.0164(1) 0.22233(3) 0.29807(3) 0.0279(1) 1.000 . Uani d ?
Re(2) -0.3739(1) 0.18500(3) 0.22828(3) 0.0359(2) 1.000 . Uani d ?
S(1) -0.1678(4) 0.2653(2) 0.1868(2) 0.041(1) 1.000 . Uani d ?
S(2) -0.1763(3) 0.1258(2) 0.3179(2) 0.028(1) 1.000 . Uani d ?
O(1) 0.240(1) 0.343(1) 0.259(1) 0.055(3) 1.000 . Uani d ?
O(2) 0.240(1) 0.164(1) 0.433(1) 0.076(4) 1.000 . Uani d ?
O(3) -0.091(1) 0.330(1) 0.433(1) 0.052(3) 1.000 . Uani d ?
O(4) -0.598(1) 0.258(1) 0.103(1) 0.10(1) 1.000 . Uani d ?
O(5) -0.592(1) 0.069(1) 0.289(1) 0.08(1) 1.000 . Uani d ?
O(6) -0.459(1) 0.293(1) 0.369(1) 0.059(3) 1.000 . Uani d ?
N(1) 0.081(1) 0.142(1) 0.198(1) 0.024(3) 1.000 . Uani d ?
N(2) -0.298(1) 0.111(1) 0.125(1) 0.029(3) 1.000 . Uani d ?
C(1) 0.154(1) 0.298(1) 0.270(1) 0.041(4) 1.000 . Uani d ?
C(2) 0.154(2) 0.182(1) 0.382(1) 0.05(1) 1.000 . Uani d ?
C(3) -0.052(1) 0.288(1) 0.382(1) 0.033(4) 1.000 . Uani d ?
C(4) -0.511(2) 0.232(1) 0.150(1) 0.06(1) 1.000 . Uani d ?
C(5) -0.512(1) 0.113(1) 0.265(1) 0.05(1) 1.000 . Uani d ?
C(6) -0.428(1) 0.250(1) 0.317(1) 0.05(1) 1.000 . Uani d ?
C(7) -0.215(2) 0.366(1) 0.205(1) 0.08(1) 1.000 . Uani d ?
C(8a) -0.119(4) 0.421(2) 0.180(2) 0.05(1) 0.483 P Uani d ?
C(8b) -0.221(4) 0.413(1) 0.133(2) 0.05(1) 0.517 P Uani d ?
C(9) -0.072(2) 0.416(1) 0.085(1) 0.07(1) 1.000 . Uani d ?
C(10) -0.230(1) 0.121(1) 0.427(1) 0.040(4) 1.000 . Uani d ?
C(11) -0.122(2) 0.080(1) 0.484(1) 0.07(1) 1.000 . Uani d ?
C(12) -0.170(2) 0.063(1) 0.574(1) 0.07(1) 1.000 . Uani d ?
C(13) 0.101(1) 0.068(1) 0.214(1) 0.031(4) 1.000 . Uani d ?
C(14) 0.142(1) 0.016(1) 0.153(1) 0.027(4) 1.000 . Uani d ?
C(15) 0.167(1) 0.041(1) 0.072(1) 0.022(3) 1.000 . Uani d ?
C(16) 0.145(2) 0.117(1) 0.056(1) 0.05(1) 1.000 . Uani d ?
C(17) 0.103(2) 0.164(1) 0.119(1) 0.045(4) 1.000 . Uani d ?
C(18) -0.275(2) 0.037(1) 0.138(1) 0.05(1) 1.000 . Uani d ?
C(19) -0.233(1) -0.013(1) 0.077(1) 0.040(4) 1.000 . Uani d ?
C(20) -0.214(1) 0.011(1) -0.005(1) 0.024(3) 1.000 . Uani d ?
C(21) -0.234(2) 0.088(1) -0.017(1) 0.06(1) 1.000 . Uani d ?
C(22) -0.278(2) 0.134(1) 0.048(1) 0.07(1) 1.000 . Uani d ?
H(1) -0.3191 0.0956 0.4287 0.047 1.000 . Uiso c ?
H(2) -0.2393 0.1713 0.4486 0.047 1.000 . Uiso c ?
H(3) -0.1019 0.0330 0.4577 0.083 1.000 . Uiso c ?
H(4) -0.0378 0.1098 0.4893 0.083 1.000 . Uiso c ?
H(5) -0.2534 0.0322 0.5703 0.086 1.000 . Uiso c ?
H(6) -0.1904 0.1093 0.6017 0.086 1.000 . Uiso c ?
H(7) -0.0951 0.0372 0.6052 0.086 1.000 . Uiso c ?
H(8) 0.0869 0.0491 0.2699 0.037 1.000 . Uiso c ?
H(9) 0.1526 -0.0359 0.1671 0.032 1.000 . Uiso c ?
H(10) 0.1613 0.1368 0.0007 0.063 1.000 . Uiso c ?
H(11) 0.0903 0.2166 0.1067 0.054 1.000 . Uiso c ?
H(12) -0.2916 0.0167 0.1924 0.054 1.000 . Uiso c ?
H(13) -0.2156 -0.0640 0.0919 0.049 1.000 . Uiso c ?
H(14) -0.2191 0.1090 -0.0718 0.074 1.000 . Uiso c ?
H(15) -0.2976 0.1860 0.0344 0.082 1.000 . Uiso c ?

loop_
_atom_type_symbol
_atom_type_oxidation_number
_atom_type_number_in_cell
_atom_type_scat_dispersion_real
_atom_type_scat_dispersion_imag
_atom_type_scat_source
Re 0 8 -1.018 7.231
;International Tables for Crystallography
(1992, Vol. C, Tables 4.2.6.8 and 6.1.1.1)
;
S 0 8 0.125 0.123
;International Tables for Crystallography
(1992, Vol. C, Tables 4.2.6.8 and 6.1.1.1)
;
N 0 8 0.006 0.003
;International Tables for Crystallography
(1992, Vol. C, Tables 4.2.6.8 and 6.1.1.1)
;
O 0 24 0.011 0.006
;International Tables for Crystallography
(1992, Vol. C, Tables 4.2.6.8 and 6.1.1.1)
;
C 0 88 0.003 0.002
;International Tables for Crystallography
(1992, Vol. C, Tables 4.2.6.8 and 6.1.1.1)
;
H 0 88 0.000 0.000
;International Tables for Crystallography
(1992, Vol. C, Table 6.1.1.2)
;

loop_
_geom_angle_atom_site_label_1
_geom_angle_atom_site_label_2
_geom_angle_atom_site_label_3
_geom_angle
_geom_angle_site_symmetry_1
_geom_angle_site_symmetry_2
_geom_angle_site_symmetry_3
_geom_angle_publ_flag
S1 RE1 S2 79.7(1) . . . yes
S1 RE1 N1 84.3(2) . . . yes
S1 RE1 C1 94.1(4) . . . yes
S1 RE1 C2 175.8(4) . . . yes
S1 RE1 C3 93.2(4) . . . yes
S2 RE1 N1 82.8(2) . . . yes
S2 RE1 C1 173.3(4) . . . yes
S2 RE1 C2 96.9(4) . . . yes
S2 RE1 C3 93.5(3) . . . yes
N1 RE1 C1 94.4(4) . . . yes
N1 RE1 C2 92.9(4) . . . yes
N1 RE1 C3 175.8(4) . . . yes
C1 RE1 C2 89(1) . . . yes
C1 RE1 C3 89(1) . . . yes
C2 RE1 C3 89(1) . . . yes
S1 RE2 S2 80.1(1) . . . yes
S1 RE2 N2 82.5(3) . . . yes
S1 RE2 C4 95(1) . . . yes
S1 RE2 C5 171.7(4) . . . yes
S1 RE2 C6 94.9(4) . . . yes
S2 RE2 N2 84.8(2) . . . yes
S2 RE2 C4 174(1) . . . yes
S2 RE2 C5 92.3(4) . . . yes
S2 RE2 C6 93.3(4) . . . yes
N2 RE2 C4 91(1) . . . yes
N2 RE2 C5 94(1) . . . yes
N2 RE2 C6 177(1) . . . yes
C4 RE2 C5 92(1) . . . yes
C4 RE2 C6 91(1) . . . yes
C5 RE2 C6 89(1) . . . yes
RE1 S1 RE2 99.0(1) . . . yes
RE1 S1 C7 110(1) . . . yes
RE2 S1 C7 108(1) . . . yes
RE1 S2 RE2 99.2(1) . . . yes
RE1 S2 C10 112.4(4) . . . yes
RE2 S2 C10 108.8(4) . . . yes
RE1 N1 C13 122(1) . . . yes
RE1 N1 C17 122(1) . . . yes
C13 N1 C17 117(1) . . . yes
RE2 N2 C18 122(1) . . . yes
RE2 N2 C22 124(1) . . . yes
C18 N2 C22 114(1) . . . yes
RE1 C1 O1 175(1) . . . yes
RE1 C2 O2 174(1) . . . yes
RE1 C3 O3 178(1) . . . yes
RE2 C4 O4 178(2) . . . yes
RE2 C5 O5 177(1) . . . yes
RE2 C6 O6 176(1) . . . yes
S1 C7 C8a 118(2) . . . yes
S1 C7 C8b 116(1) . . . yes
C8a C7 C8b 50(2) . . . yes
C7 C8a C8b 66(2) . . . yes
C7 C8a C9 116(3) . . . yes
C8b C8a C9 70(3) . . . yes
C7 C8b C8a 64(2) . . . yes
C7 C8b C9 113(2) . . . yes
C8a C8b C9 67(2) . . . yes
C8a C9 C8b 44(1) . . . yes
S2 C10 C11 112(1) . . . yes
S2 C10 H6 109.0 . . . no
S2 C10 H7 109.1 . . . no
C11 C10 H6 108.7 . . . no
C11 C10 H7 108.5 . . . no
H6 C10 H7 109.5 . . . no
C10 C11 C12 115(1) . . . yes
C10 C11 H8 108.2 . . . no
C10 C11 H9 107.7 . . . no
C12 C11 H8 108.2 . . . no
C12 C11 H9 107.7 . . . no
H8 C11 H9 110.1 . . . no
C11 C12 H10 110.0 . . . no
C11 C12 H11 109.7 . . . no
C11 C12 H12 109.2 . . . no
H10 C12 H11 109.7 . . . no
H10 C12 H12 109.0 . . . no
H11 C12 H12 109.2 . . . no
N1 C13 C14 123(1) . . . yes
N1 C13 H13 119.1 . . . no
C14 C13 H13 118.1 . . . no
C13 C14 C15 120(1) . . . yes
C13 C14 H14 119.9 . . . no
C15 C14 H14 119.6 . . . no
C14 C15 C16 116(1) . . . yes
C14 C15 C20 123(1) . . 3 yes
C16 C15 C20 121(1) . . 3 yes
C15 C16 C17 120(1) . . . yes
C15 C16 H15 119.5 . . . no
C17 C16 H15 120.2 . . . no
N1 C17 C16 124(1) . . . yes
N1 C17 H16 118(1) . . . yes
C16 C17 H16 118(1) . . . yes
N2 C18 C19 125(1) . . . yes
N2 C18 H17 117(1) . . . yes
C19 C18 H17 117(1) . . . yes
C18 C19 C20 121(1) . . . yes
C18 C19 H18 120(1) . . . yes
C20 C19 H18 119(1) . . . yes
C15 C20 C19 123(1) 3 . . yes
C15 C20 C21 123(1) 3 . . yes
C19 C20 C21 114(1) . . . yes
C20 C21 C22 121(1) . . . yes
C20 C21 H19 119(1) . . . yes
C22 C21 H19 120(1) . . . yes
N2 C22 C21 124(1) . . . yes
N2 C22 H20 118(1) . . . yes
C21 C22 H20 118(1) . . . yes

loop_
_geom_bond_atom_site_label_1
_geom_bond_atom_site_label_2
_geom_bond_distance
_geom_bond_site_symmetry_1
_geom_bond_site_symmetry_2
_geom_bond_publ_flag
RE1 S1 2.505(3) . . yes
RE1 S2 2.508(3) . . yes
RE1 N1 2.23(1) . . yes
RE1 C1 1.92(1) . . yes
RE1 C2 1.93(2) . . yes
RE1 C3 1.90(1) . . yes
RE2 S1 2.501(4) . . yes
RE2 S2 2.491(3) . . yes
RE2 N2 2.22(1) . . yes
RE2 C4 1.91(2) . . yes
RE2 C5 1.92(2) . . yes
RE2 C6 1.89(1) . . yes
S1 C7 1.86(1) . . yes
S2 C10 1.81(1) . . yes
O1 C1 1.15(1) . . yes
O2 C2 1.15(1) . . yes
O3 C3 1.16(1) . . yes
O4 C4 1.17(2) . . yes
O5 C5 1.16(2) . . yes
O6 C6 1.16(1) . . yes
N1 C13 1.34(1) . . yes
N1 C17 1.32(1) . . yes
N2 C18 1.33(1) . . yes
N2 C22 1.31(2) . . yes
C7 C8a 1.39(3) . . yes
C7 C8b 1.41(3) . . yes
C8a C8b 1.19(3) . . yes
C8a C9 1.59(4) . . yes
C8b C9 1.62(3) . . yes
C10 C11 1.50(2) . . yes
C10 H6 0.95 . . no
C10 H7 0.95 . . no
C11 C12 1.53(2) . . yes
C11 H8 0.94 . . no
C11 H9 0.95 . . no
C12 H10 0.95 . . no
C12 H11 0.95 . . no
C12 H12 0.95 . . no
C13 C14 1.38(1) . . yes
C13 H13 0.95 . . no
C14 C15 1.38(1) . . yes
C14 H14 0.95 . . no
C15 C16 1.38(1) . . yes
C15 C20 1.47(1) . 3 yes
C16 C17 1.37(1) . . yes
C16 H15 0.95 . . no
C17 H16 0.95(1) . . yes
C18 C19 1.36(2) . . yes
C18 H17 0.95(1) . . yes
C19 C20 1.37(1) . . yes
C19 H18 0.95(1) . . yes
C20 C21 1.38(2) . . yes
C21 C22 1.38(2) . . yes
C21 H19 0.95(1) . . yes
C22 H20 0.95(1) . . yes

loop_
_geom_contact_atom_site_label_1
_geom_contact_atom_site_label_2
_geom_contact_distance
_geom_contact_site_symmetry_1
_geom_contact_site_symmetry_2
_geom_contact_publ_flag
O1 H14 2.6037 . 2 no
O1 H10 2.7165 . 4_554 no
O1 H19 2.7932 . 4 no
O1 O4 3.30(1) . 1_655 no
O1 O6 3.34(1) . 1_655 no
O1 C12 3.49(2) . 4_554 no
O1 C14 3.51(1) . 2 no
O1 C4 3.54(2) . 1_655 no
O1 C6 3.58(2) . 1_655 no
O2 H20 3.1234 . 4 no
O2 C9 3.20(2) . 4 no
O2 O5 3.27(1) . 1_655 no
O2 C8b 3.41(3) . 4 no
O3 H18 2.6106 . 2_455 no
O3 H15 2.6595 . 4_455 no
O3 O4 3.11(1) . 4 no
O3 H20 3.1097 . 4 no
O3 C19 3.22(1) . 2_455 no
O3 C16 3.34(2) . 4_455 no
O3 C22 3.41(2) . 4 no
O4 H10 2.4871 . 4_454 no
O4 H6 2.9755 . 4_454 no
O4 H16 3.0014 . 1_455 no
O4 H9 3.0063 . 4_454 no
O4 C12 3.25(2) . 4_454 no
O4 C17 3.27(2) . 1_455 no
O4 C11 3.42(2) . 4_454 no
O4 C16 3.51(2) . 1_455 no
O5 H13 3.0129 . 1_455 no
O5 C13 3.04(1) . 1_455 no
O5 C8a 3.29(3) . 2_445 no
O5 C14 3.33(2) . 1_455 no
O5 C2 3.47(2) . 1_455 no
O5 N1 3.55(1) . 1_455 no
O6 H15 2.6130 . 4_455 no
O6 H18 3.0448 . 2_455 no
O6 C16 3.43(2) . 4_455 no
C8a H17 2.7754 . 2_455 no
C8b H8 2.9947 . 2_455 no
C11 H8 2.9941 . 3_556 no
H8 H12 2.4651 . 3_556 no
H8 H8 2.5467 . 3_556 no
H12 H13 2.4803 . 3_556 no

loop_
_geom_torsion_atom_site_label_1
_geom_torsion_atom_site_label_2
_geom_torsion_atom_site_label_3
_geom_torsion_atom_site_label_4
_geom_torsion_site_symmetry_1
_geom_torsion_site_symmetry_2
_geom_torsion_site_symmetry_3
_geom_torsion_site_symmetry_4
_geom_torsion
_geom_torsion_publ_flag
RE1 S1 RE2 S2 . . . . -10.8(1) no
RE1 S1 RE2 N2 . . . . -96.8(3) no
RE1 S1 RE2 C4 . . . . 172.8(4) no
RE1 S1 RE2 C5 . . . . -35(3) no
RE1 S1 RE2 C6 . . . . 81.7(4) no
RE1 S1 C7 C8a . . . . 78(2) no
RE1 S1 C7 C8b . . . . 135(2) no
RE1 S2 RE2 S1 . . . . 10.8(1) no
RE1 S2 RE2 N2 . . . . 94.1(3) no
RE1 S2 RE2 C4 . . . . 48(4) no
RE1 S2 RE2 C5 . . . . -172.5(4) no
RE1 S2 RE2 C6 . . . . -83.6(4) no
RE1 S2 C10 C11 . . . . -77(1) no
RE1 S2 C10 H6 . . . . 44(1) no
RE1 S2 C10 H7 . . . . 163(1) no
RE1 N1 C13 C14 . . . . -179(1) no
RE1 N1 C13 H13 . . . . 0(2) no
RE1 N1 C17 C16 . . . . 178(1) no
RE1 N1 C17 H16 . . . . 0(2) no
RE2 S1 RE1 S2 . . . . 10.8(1) no
RE2 S1 RE1 N1 . . . . 94.4(2) no
RE2 S1 RE1 C1 . . . . -171.5(4) no
RE2 S1 RE1 C2 . . . . 46(5) no
RE2 S1 RE1 C3 . . . . -82.2(4) no
RE2 S1 C7 C8a . . . . -175(2) no
RE2 S1 C7 C8b . . . . -118(2) no
RE2 S2 RE1 S1 . . . . -10.8(1) no
RE2 S2 RE1 N1 . . . . -96.3(3) no
RE2 S2 RE1 C1 . . . . -31(3) no
RE2 S2 RE1 C2 . . . . 171.6(4) no
RE2 S2 RE1 C3 . . . . 81.8(4) no
RE2 S2 C10 C11 . . . . 175(1) no
RE2 S2 C10 H6 . . . . -65(1) no
RE2 S2 C10 H7 . . . . 54(1) no
RE2 N2 C18 C19 . . . . 178(1) no
RE2 N2 C18 H17 . . . . -1(2) no
RE2 N2 C22 C21 . . . . -179(1) no
RE2 N2 C22 H20 . . . . 0(2) no
S1 RE1 S2 C10 . . . . -126(1) no
S1 RE1 N1 C13 . . . . -132(1) no
S1 RE1 N1 C17 . . . . 49(1) no
S1 RE1 C1 O1 . . . . 155.3(1) no
S1 RE1 C2 O2 . . . . 176(8) no
S1 RE1 C3 O3 . . . . -94.5(3) no
S1 RE2 S2 C10 . . . . 128.4(4) no
S1 RE2 N2 C18 . . . . 130(1) no
S1 RE2 N2 C22 . . . . -53(1) no
S1 RE2 C4 O4 . . . . 167.9(3) no
S1 RE2 C5 O5 . . . . 62.5(3) no
S1 RE2 C6 O6 . . . . 29.6(2) no
S1 C7 C8a C8b . . . . 102(2) no
S1 C7 C8a C9 . . . . 52(3) no
S1 C7 C8b C8a . . . . -105(2) no
S1 C7 C8b C9 . . . . -58(3) no
S2 RE1 S1 C7 . . . . 124(1) no
S2 RE1 N1 C13 . . . . -51(1) no
S2 RE1 N1 C17 . . . . 129(1) no
S2 RE1 C1 O1 . . . . 175.2(1) no
S2 RE1 C2 O2 . . . . -148.6(1) no
S2 RE1 C3 O3 . . . . -174.4(3) no
S2 RE2 S1 C7 . . . . -125(1) no
S2 RE2 N2 C18 . . . . 49(1) no
S2 RE2 N2 C22 . . . . -134(1) no
S2 RE2 C4 O4 . . . . 131.4(3) no
S2 RE2 C5 O5 . . . . 39.1(3) no
S2 RE2 C6 O6 . . . . 109.9(2) no
S2 C10 C11 C12 . . . . -171(1) no
S2 C10 C11 H8 . . . . -50(2) no
S2 C10 C11 H9 . . . . 69(1) no
O1 C1 RE1 N1 . . . . -120.2(1) no
O1 C1 RE1 C2 . . . . -27.3(1) no
O1 C1 RE1 C3 . . . . 62.1(1) no
O2 C2 RE1 N1 . . . . 128.3(1) no
O2 C2 RE1 C1 . . . . 34.0(1) no
O2 C2 RE1 C3 . . . . -55.1(1) no
O3 C3 RE1 N1 . . . . -147.3(2) no
O3 C3 RE1 C1 . . . . -0.5(3) no
O3 C3 RE1 C2 . . . . 88.7(3) no
O4 C4 RE2 N2 . . . . 85.4(3) no
O4 C4 RE2 C5 . . . . -8.3(3) no
O4 C4 RE2 C6 . . . . -97.1(3) no
O5 C5 RE2 N2 . . . . 124.1(3) no
O5 C5 RE2 C4 . . . . -144.8(3) no
O5 C5 RE2 C6 . . . . -54.1(3) no
O6 C6 RE2 N2 . . . . 59.0(2) no
O6 C6 RE2 C4 . . . . -65.6(2) no
O6 C6 RE2 C5 . . . . -157.8(2) no
N1 RE1 S1 C7 . . . . -152(1) no
N1 RE1 S2 C10 . . . . 149(1) no
N1 C13 C14 C15 . . . . 1(2) no
N1 C13 C14 H14 . . . . -179(1) no
N1 C17 C16 C15 . . . . 1(2) no
N1 C17 C16 H15 . . . . -179(1) no
N2 RE2 S1 C7 . . . . 149(1) no
N2 RE2 S2 C10 . . . . -148(1) no
N2 C18 C19 C20 . . . . -2(2) no
N2 C18 C19 H18 . . . . 178(1) no
N2 C22 C21 C20 . . . . 3(3) no
N2 C22 C21 H19 . . . . -178(2) no
C1 RE1 S1 C7 . . . . -58(1) no
C1 RE1 S2 C10 . . . . -146(3) no
C1 RE1 N1 C13 . . . . 135(1) no
C1 RE1 N1 C17 . . . . -45(1) no
C2 RE1 S1 C7 . . . . 159(5) no
C2 RE1 S2 C10 . . . . 57(1) no
C2 RE1 N1 C13 . . . . 45(1) no
C2 RE1 N1 C17 . . . . -134(1) no
C3 RE1 S1 C7 . . . . 31(1) no
C3 RE1 S2 C10 . . . . -33(1) no
C3 RE1 N1 C13 . . . . -79(6) no
C3 RE1 N1 C17 . . . . 102(6) no
C4 RE2 S1 C7 . . . . 58(1) no
C4 RE2 S2 C10 . . . . 165(4) no
C4 RE2 N2 C18 . . . . -135(1) no
C4 RE2 N2 C22 . . . . 42(1) no
C5 RE2 S1 C7 . . . . -149(3) no
C5 RE2 S2 C10 . . . . -55(1) no
C5 RE2 N2 C18 . . . . -43(1) no
C5 RE2 N2 C22 . . . . 134(1) no
C6 RE2 S1 C7 . . . . -33(1) no
C6 RE2 S2 C10 . . . . 34(1) no
C6 RE2 N2 C18 . . . . 100.2(1) no
C6 RE2 N2 C22 . . . . -82.5(1) no
C7 C8a C8b C9 . . . . -133(2) no
C7 C8a C9 C8b . . . . 48(2) no
C7 C8b C8a C9 . . . . 133(2) no
C7 C8b C9 C8a . . . . -46(2) no
C8a C7 C8b C9 . . . . 47(2) no
C8b C7 C8a C9 . . . . -50(3) no
C10 C11 C12 H10 . . . . -60(2) no
C10 C11 C12 H11 . . . . 61(2) no
C10 C11 C12 H12 . . . . -179(1) no
C12 C11 C10 H6 . . . . 68(2) no
C12 C11 C10 H7 . . . . -51(2) no
C13 N1 C17 C16 . . . . -1(2) no
C13 N1 C17 H16 . . . . -179(1) no
C13 C14 C15 C16 . . . . -1(2) no
C13 C14 C15 C20 . . . 3 178(1) no
C14 C13 N1 C17 . . . . 0(2) no
C14 C15 C16 C17 . . . . 0(2) no
C14 C15 C16 H15 . . . . 179.9996 no
C14 C15 C20 C19 . . 3 3 177(1) no
C14 C15 C20 C21 . . 3 3 2(2) no
C15 C14 C13 H13 . . . . -178(1) no
C15 C16 C17 H16 . . . . 179(1) no
C15 C20 C19 C18 . 3 3 3 -179(1) no
C15 C20 C19 H18 . 3 3 3 0(2) no
C15 C20 C21 C22 . 3 3 3 180(1) no
C15 C20 C21 H19 . 3 3 3 -1(2) no
C16 C15 C14 H14 . . . . 179(1) no
C16 C15 C20 C19 . . 3 3 -3(2) no
C16 C15 C20 C21 . . 3 3 -179(1) no
C17 N1 C13 H13 . . . . 179(1) no
C17 C16 C15 C20 . . . 3 -179(1) no
C18 N2 C22 C21 . . . . -1(2) no
C18 N2 C22 H20 . . . . 177(1) no
C18 C19 C20 C21 . . . . 3(2) no
C19 C18 N2 C22 . . . . 1(2) no
C19 C20 C21 C22 . . . . -4(2) no
C19 C20 C21 H19 . . . . 177(2) no
C20 C15 C14 H14 . 3 3 3 2(2) no
C20 C15 C16 H15 . 3 3 3 0(2) no
C20 C19 C18 H17 . . . . 177(1) no
C20 C21 C22 H20 . . . . -175(2) no
C21 C20 C19 H18 . . . . -176(1) no
C22 N2 C18 H17 . . . . -178(1) no
H6 C10 C11 H8 . . . . -171(1) no
H6 C10 C11 H9 . . . . -52(2) no
H7 C10 C11 H8 . . . . 70(2) no
H7 C10 C11 H9 . . . . -171(1) no
H8 C11 C12 H10 . . . . 179(2) no
H8 C11 C12 H11 . . . . -60(2) no
H8 C11 C12 H12 . . . . 60(2) no
H9 C11 C12 H10 . . . . 60(2) no
H9 C11 C12 H11 . . . . -179(1) no
H9 C11 C12 H12 . . . . -59(2) no
H13 C13 C14 H14 . . . . 2(2) no
H15 C16 C17 H16 . . . . -1(3) no
H17 C18 C19 H18 . . . . -4(2) no
H19 C21 C22 H20 . . . . 4(3) no
